data_2226582
loop_
_publ_author_name
'Fun, Hoong-Kun'
'Hemamalini, Madhukar'
'Asiri, Abdullah M.'
'Khan, Salman A.'

_publ_section_title
;
 4-{[(<i>E</i>)-(3,5-Dimethyl-1-phenyl-1<i>H</i>-pyrazol-4-yl)methylidene]amino}-1,5-dimethyl-2-phenyl-1<i>H</i>-pyrazol-3(2<i>H</i>)-one
;
_journal_coeditor_code LH5060
_journal_issue 7
_journal_name_full 'Acta Crystallographica Section E'
_journal_page_first o1602
_journal_page_last o1603
_journal_paper_doi 10.1107/S1600536810021173
_journal_volume 66
_journal_year 2010
_chemical_formula_iupac 'C23 H23 N5 O'
_chemical_formula_moiety 'C23 H23 N5 O'
_chemical_formula_sum 'C23 H23 N5 O'
_chemical_formula_weight 385.46
_chemical_name_systematic
;
4-{[(<i>E</i>)-(3,5-Dimethyl-1-phenyl-1<i>H</i>-pyrazol-4-
yl)methylidene]amino}-1,5-dimethyl-2-phenyl-1<i>H</i>-pyrazol-3(2<i>H</i>)-one
;
_space_group_IT_number 14
_symmetry_cell_setting monoclinic
_symmetry_space_group_name_Hall '-P 2ybc'
_symmetry_space_group_name_H-M 'P 1 21/c 1'
_atom_sites_solution_hydrogens geom
_atom_sites_solution_primary direct
_atom_sites_solution_secondary difmap
_audit_creation_method SHELXL-97
_cell_angle_alpha 90.00
_cell_angle_beta 116.9050(10)
_cell_angle_gamma 90.00
_cell_formula_units_Z 4
_cell_length_a 15.2985(2)
_cell_length_b 7.68270(10)
_cell_length_c 19.6737(3)
_cell_measurement_reflns_used 3425
_cell_measurement_temperature 296(2)
_cell_measurement_theta_max 22.23
_cell_measurement_theta_min 2.83
_cell_volume 2062.03(5)
_computing_cell_refinement 'SAINT (Bruker, 2009)'
_computing_data_collection 'APEX2 (Bruker, 2009)'
_computing_data_reduction 'SAINT (Bruker, 2009)'
_computing_molecular_graphics 'SHELXTL (Sheldrick, 2008)'
_computing_publication_material 'SHELXTL (Sheldrick, 2008) and PLATON (Spek, 2009)'
_computing_structure_refinement 'SHELXTL (Sheldrick, 2008)'
_computing_structure_solution 'SHELXTL (Sheldrick, 2008)'
_diffrn_ambient_temperature 296(2)
_diffrn_measured_fraction_theta_full 0.997
_diffrn_measured_fraction_theta_max 0.997
_diffrn_measurement_device_type
;
Bruker SMART APEXII CCD area-detector diffractometer
;
_diffrn_measurement_method '\f and \w scans'
_diffrn_radiation_monochromator graphite
_diffrn_radiation_source 'fine-focus sealed tube'
_diffrn_radiation_type MoK\a
_diffrn_radiation_wavelength 0.71073
_diffrn_reflns_av_R_equivalents 0.0478
_diffrn_reflns_av_sigmaI/netI 0.0595
_diffrn_reflns_limit_h_max 21
_diffrn_reflns_limit_h_min -20
_diffrn_reflns_limit_k_max 10
_diffrn_reflns_limit_k_min -10
_diffrn_reflns_limit_l_max 27
_diffrn_reflns_limit_l_min -27
_diffrn_reflns_number 23014
_diffrn_reflns_theta_full 30.01
_diffrn_reflns_theta_max 30.01
_diffrn_reflns_theta_min 1.49
_diffrn_standards_number 0
_exptl_absorpt_coefficient_mu 0.079
_exptl_absorpt_correction_T_max 0.9922
_exptl_absorpt_correction_T_min 0.9651
_exptl_absorpt_correction_type multi-scan
_exptl_absorpt_process_details '(SADABS; Bruker, 2009)'
_exptl_crystal_colour colourless
_exptl_crystal_density_diffrn 1.242
_exptl_crystal_density_method 'not measured'
_exptl_crystal_description block
_exptl_crystal_F_000 816
_exptl_crystal_size_max 0.45
_exptl_crystal_size_mid 0.21
_exptl_crystal_size_min 0.10
_refine_diff_density_max 0.235
_refine_diff_density_min -0.180
_refine_ls_extinction_coef 0.0055(13)
_refine_ls_extinction_expression Fc^*^=kFc[1+0.001xFc^2^\l^3^/sin(2\q)]^-1/4^
_refine_ls_extinction_method 'SHELXTL (Sheldrick, 2008)'
_refine_ls_goodness_of_fit_ref 1.027
_refine_ls_hydrogen_treatment mixed
_refine_ls_matrix_type full
_refine_ls_number_parameters 311
_refine_ls_number_reflns 5993
_refine_ls_number_restraints 0
_refine_ls_restrained_S_all 1.027
_refine_ls_R_factor_all 0.1323
_refine_ls_R_factor_gt 0.0585
_refine_ls_shift/su_max_lt 0.001
_refine_ls_shift/su_mean 0.000
_refine_ls_structure_factor_coef Fsqd
_refine_ls_weighting_details 'calc w=1/[\s^2^(Fo^2^)+(0.0683P)^2^+0.0093P] where P=(Fo^2^+2Fc^2^)/3'
_refine_ls_weighting_scheme calc
_refine_ls_wR_factor_gt 0.1303
_refine_ls_wR_factor_ref 0.1611
_reflns_number_gt 2881
_reflns_number_total 5993
_reflns_threshold_expression I>2sigma(I)
_cod_data_source_file lh5060.cif
_cod_data_source_block I
_cod_original_sg_symbol_H-M 'P 21/c'
_cod_database_code 2226582
_cod_database_fobs_code 2226582

loop_
_symmetry_equiv_pos_as_xyz
'x, y, z'
'-x, y+1/2, -z+1/2'
'-x, -y, -z'
'x, -y-1/2, z-1/2'

loop_
_atom_site_type_symbol
_atom_site_label
_atom_site_fract_x
_atom_site_fract_y
_atom_site_fract_z
_atom_site_U_iso_or_equiv
_atom_site_adp_type
_atom_site_calc_flag
_atom_site_refinement_flags
_atom_site_occupancy
_atom_site_disorder_assembly
_atom_site_disorder_group
O O1 0.11416(10) 0.47531(17) 0.60512(9) 0.0735(5) Uani d . 1 . .
N N1 0.04112(10) 0.21383(18) 0.60925(9) 0.0508(4) Uani d . 1 . .
N N2 0.07320(10) 0.04036(17) 0.62683(9) 0.0474(4) Uani d . 1 . .
N N3 0.28754(10) 0.22512(19) 0.62644(8) 0.0470(4) Uani d . 1 . .
N N4 0.57171(10) 0.41293(19) 0.66310(9) 0.0509(4) Uani d . 1 . .
N N5 0.53154(10) 0.55923(17) 0.62050(8) 0.0426(4) Uani d . 1 . .
C C1 -0.09125(16) 0.4099(3) 0.58937(15) 0.0687(6) Uani d . 1 . .
C C2 -0.16074(18) 0.4715(4) 0.6111(2) 0.0865(9) Uani d . 1 . .
C C3 -0.17010(19) 0.3990(4) 0.6710(2) 0.0855(8) Uani d . 1 . .
C C4 -0.10854(18) 0.2665(3) 0.71182(17) 0.0727(7) Uani d . 1 . .
C C5 -0.03755(15) 0.2068(3) 0.69323(13) 0.0568(5) Uani d . 1 . .
C C6 -0.03009(13) 0.2767(2) 0.63100(12) 0.0513(5) Uani d . 1 . .
C C7 0.11729(13) 0.3159(2) 0.60932(10) 0.0491(5) Uani d . 1 . .
C C8 0.16367(13) 0.0318(2) 0.62798(10) 0.0449(4) Uani d . 1 . .
C C9 0.19323(12) 0.1939(2) 0.61851(9) 0.0428(4) Uani d . 1 . .
C C10 0.30947(14) 0.3749(2) 0.60912(10) 0.0463(4) Uani d . 1 . .
C C11 0.40715(12) 0.4167(2) 0.62077(9) 0.0410(4) Uani d . 1 . .
C C12 0.49667(13) 0.3256(2) 0.66248(10) 0.0478(5) Uani d . 1 . .
C C13 0.43302(12) 0.5662(2) 0.59479(9) 0.0409(4) Uani d . 1 . .
C C14 0.59465(12) 0.6879(2) 0.61384(10) 0.0418(4) Uani d . 1 . .
C C15 0.66808(15) 0.7576(3) 0.67935(12) 0.0586(5) Uani d . 1 . .
C C16 0.72986(18) 0.8801(3) 0.67306(15) 0.0739(7) Uani d . 1 . .
C C17 0.71962(16) 0.9330(3) 0.60346(14) 0.0670(6) Uani d . 1 . .
C C18 0.64705(16) 0.8606(3) 0.53863(14) 0.0605(6) Uani d . 1 . .
C C19 0.58412(15) 0.7374(2) 0.54338(11) 0.0508(5) Uani d . 1 . .
C C20 -0.00160(14) -0.0950(2) 0.59196(12) 0.0614(5) Uani d . 1 . .
H H20A -0.0387 -0.0723 0.5384 0.092 Uiso calc R 1 . .
H H20B -0.0446 -0.0948 0.6154 0.092 Uiso calc R 1 . .
H H20C 0.0296 -0.2066 0.5992 0.092 Uiso calc R 1 . .
C C21 0.21737(16) -0.1350(2) 0.64000(15) 0.0748(7) Uani d . 1 . .
H H21A 0.2829 -0.1125 0.6477 0.112 Uiso calc R 1 . .
H H21B 0.1844 -0.2079 0.5960 0.112 Uiso calc R 1 . .
H H21C 0.2196 -0.1927 0.6840 0.112 Uiso calc R 1 . .
C C22 0.51419(15) 0.1564(3) 0.70426(13) 0.0727(6) Uani d . 1 . .
H H22A 0.5833 0.1332 0.7302 0.109 Uiso calc R 1 . .
H H22B 0.4817 0.0645 0.6687 0.109 Uiso calc R 1 . .
H H22C 0.4889 0.1629 0.7408 0.109 Uiso calc R 1 . .
C C23 0.37292(14) 0.7138(3) 0.54809(13) 0.0644(6) Uani d . 1 . .
H H23A 0.4032 0.8218 0.5715 0.097 Uiso calc R 1 . .
H H23B 0.3084 0.7075 0.5448 0.097 Uiso calc R 1 . .
H H23C 0.3684 0.7073 0.4979 0.097 Uiso calc R 1 . .
H H1A -0.0843(13) 0.456(2) 0.5486(11) 0.055(6) Uiso d . 1 . .
H H2A -0.1957(19) 0.562(4) 0.5826(15) 0.106(9) Uiso d . 1 . .
H H3A -0.2190(17) 0.434(3) 0.6873(13) 0.088(7) Uiso d . 1 . .
H H4A -0.1115(17) 0.210(3) 0.7549(14) 0.091(8) Uiso d . 1 . .
H H5A 0.0095(14) 0.115(2) 0.7224(11) 0.062(6) Uiso d . 1 . .
H H10A 0.2610(12) 0.469(2) 0.5891(10) 0.052(5) Uiso d . 1 . .
H H15A 0.6715(13) 0.724(2) 0.7285(11) 0.064(6) Uiso d . 1 . .
H H16A 0.7790(17) 0.924(3) 0.7169(14) 0.092(8) Uiso d . 1 . .
H H17A 0.7596(15) 1.023(3) 0.5978(12) 0.082(7) Uiso d . 1 . .
H H18A 0.6394(13) 0.892(2) 0.4898(12) 0.067(6) Uiso d . 1 . .
H H19A 0.5326(13) 0.682(2) 0.4972(11) 0.060(5) Uiso d . 1 . .

loop_
_atom_site_aniso_label
_atom_site_aniso_U_11
_atom_site_aniso_U_22
_atom_site_aniso_U_33
_atom_site_aniso_U_12
_atom_site_aniso_U_13
_atom_site_aniso_U_23
O1 0.0634(9) 0.0410(8) 0.1185(13) 0.0000(7) 0.0432(9) 0.0135(8)
N1 0.0454(9) 0.0419(8) 0.0686(11) -0.0020(7) 0.0289(8) 0.0045(7)
N2 0.0494(9) 0.0372(8) 0.0616(10) -0.0071(7) 0.0304(8) -0.0037(7)
N3 0.0456(9) 0.0494(9) 0.0511(9) -0.0080(7) 0.0263(7) -0.0023(7)
N4 0.0458(9) 0.0490(9) 0.0560(10) -0.0008(7) 0.0212(7) 0.0111(7)
N5 0.0415(9) 0.0408(8) 0.0467(9) -0.0013(6) 0.0211(7) 0.0051(7)
C1 0.0535(14) 0.0628(14) 0.0775(17) 0.0058(11) 0.0188(12) 0.0043(12)
C2 0.0536(15) 0.0703(17) 0.113(2) 0.0143(13) 0.0180(16) -0.0166(16)
C3 0.0572(16) 0.093(2) 0.109(2) -0.0042(15) 0.0399(16) -0.0380(18)
C4 0.0617(15) 0.0759(16) 0.0876(18) -0.0125(13) 0.0400(14) -0.0276(14)
C5 0.0496(12) 0.0563(12) 0.0661(14) -0.0056(10) 0.0274(11) -0.0097(11)
C6 0.0360(10) 0.0458(10) 0.0670(13) -0.0029(8) 0.0189(9) -0.0075(9)
C7 0.0427(10) 0.0460(10) 0.0557(12) -0.0055(9) 0.0198(9) 0.0049(9)
C8 0.0464(10) 0.0434(10) 0.0523(11) -0.0062(8) 0.0287(9) -0.0038(8)
C9 0.0420(10) 0.0455(9) 0.0436(10) -0.0062(8) 0.0216(8) -0.0023(8)
C10 0.0465(11) 0.0479(10) 0.0465(11) -0.0042(9) 0.0229(9) 0.0013(9)
C11 0.0428(10) 0.0435(9) 0.0420(10) -0.0061(8) 0.0237(8) -0.0024(8)
C12 0.0503(11) 0.0479(10) 0.0478(11) -0.0041(9) 0.0243(9) 0.0044(8)
C13 0.0417(10) 0.0425(9) 0.0419(10) -0.0022(7) 0.0218(8) -0.0005(8)
C14 0.0415(10) 0.0381(9) 0.0508(11) -0.0025(8) 0.0254(9) -0.0003(8)
C15 0.0572(12) 0.0649(13) 0.0492(13) -0.0139(10) 0.0200(10) 0.0020(10)
C16 0.0663(15) 0.0719(15) 0.0697(17) -0.0271(12) 0.0187(13) -0.0036(13)
C17 0.0657(14) 0.0549(12) 0.0818(17) -0.0181(11) 0.0345(13) 0.0019(12)
C18 0.0769(15) 0.0496(11) 0.0662(15) -0.0079(10) 0.0423(13) 0.0047(11)
C19 0.0615(13) 0.0459(10) 0.0501(12) -0.0115(9) 0.0298(10) -0.0034(9)
C20 0.0618(13) 0.0536(11) 0.0711(14) -0.0219(10) 0.0322(11) -0.0095(10)
C21 0.0783(15) 0.0461(12) 0.125(2) -0.0014(11) 0.0680(15) -0.0048(12)
C22 0.0644(14) 0.0625(13) 0.0870(17) 0.0023(11) 0.0306(12) 0.0302(12)
C23 0.0523(12) 0.0575(12) 0.0835(15) 0.0062(10) 0.0309(11) 0.0151(11)

loop_
_atom_type_symbol
_atom_type_description
_atom_type_scat_dispersion_real
_atom_type_scat_dispersion_imag
_atom_type_scat_source
C C 0.0033 0.0016 'International Tables Vol C Tables 4.2.6.8 and 6.1.1.4'
H H 0.0000 0.0000 'International Tables Vol C Tables 4.2.6.8 and 6.1.1.4'
N N 0.0061 0.0033 'International Tables Vol C Tables 4.2.6.8 and 6.1.1.4'
O O 0.0106 0.0060 'International Tables Vol C Tables 4.2.6.8 and 6.1.1.4'

loop_
_geom_angle_atom_site_label_1
_geom_angle_atom_site_label_2
_geom_angle_atom_site_label_3
_geom_angle_site_symmetry_1
_geom_angle_site_symmetry_3
_geom_angle
_geom_angle_publ_flag
C7 N1 N2 . . 109.36(13) ?
C7 N1 C6 . . 123.92(15) ?
N2 N1 C6 . . 118.45(14) ?
C8 N2 N1 . . 106.59(13) ?
C8 N2 C20 . . 122.69(15) ?
N1 N2 C20 . . 116.40(14) ?
C10 N3 C9 . . 120.18(15) ?
C12 N4 N5 . . 105.24(14) ?
C13 N5 N4 . . 112.08(13) ?
C13 N5 C14 . . 128.42(14) ?
N4 N5 C14 . . 119.27(13) ?
C6 C1 C2 . . 118.4(3) ?
C6 C1 H1A . . 119.1(12) ?
C2 C1 H1A . . 122.5(12) ?
C3 C2 C1 . . 121.1(3) ?
C3 C2 H2A . . 125.9(17) ?
C1 C2 H2A . . 113.0(18) ?
C2 C3 C4 . . 119.6(3) ?
C2 C3 H3A . . 124.3(14) ?
C4 C3 H3A . . 116.1(14) ?
C5 C4 C3 . . 120.6(3) ?
C5 C4 H4A . . 115.9(14) ?
C3 C4 H4A . . 123.5(14) ?
C4 C5 C6 . . 119.8(2) ?
C4 C5 H5A . . 122.7(11) ?
C6 C5 H5A . . 117.5(11) ?
C1 C6 C5 . . 120.4(2) ?
C1 C6 N1 . . 118.7(2) ?
C5 C6 N1 . . 120.90(17) ?
O1 C7 N1 . . 123.40(17) ?
O1 C7 C9 . . 131.56(17) ?
N1 C7 C9 . . 104.99(14) ?
C9 C8 N2 . . 110.30(15) ?
C9 C8 C21 . . 128.03(16) ?
N2 C8 C21 . . 121.65(15) ?
C8 C9 N3 . . 121.95(15) ?
C8 C9 C7 . . 108.22(15) ?
N3 C9 C7 . . 129.41(15) ?
N3 C10 C11 . . 122.19(18) ?
N3 C10 H10A . . 121.7(10) ?
C11 C10 H10A . . 116.1(10) ?
C13 C11 C12 . . 105.06(14) ?
C13 C11 C10 . . 125.06(16) ?
C12 C11 C10 . . 129.81(16) ?
N4 C12 C11 . . 111.10(15) ?
N4 C12 C22 . . 119.73(16) ?
C11 C12 C22 . . 129.15(16) ?
N5 C13 C11 . . 106.51(14) ?
N5 C13 C23 . . 122.19(15) ?
C11 C13 C23 . . 131.30(16) ?
C19 C14 C15 . . 120.63(17) ?
C19 C14 N5 . . 120.55(16) ?
C15 C14 N5 . . 118.79(16) ?
C14 C15 C16 . . 118.9(2) ?
C14 C15 H15A . . 118.6(11) ?
C16 C15 H15A . . 122.4(11) ?
C17 C16 C15 . . 121.4(2) ?
C17 C16 H16A . . 120.3(15) ?
C15 C16 H16A . . 118.3(15) ?
C16 C17 C18 . . 119.2(2) ?
C16 C17 H17A . . 122.6(13) ?
C18 C17 H17A . . 118.2(13) ?
C17 C18 C19 . . 120.6(2) ?
C17 C18 H18A . . 121.0(12) ?
C19 C18 H18A . . 118.4(12) ?
C14 C19 C18 . . 119.34(19) ?
C14 C19 H19A . . 119.2(10) ?
C18 C19 H19A . . 121.5(10) ?
N2 C20 H20A . . 109.5 ?
N2 C20 H20B . . 109.5 ?
H20A C20 H20B . . 109.5 ?
N2 C20 H20C . . 109.5 ?
H20A C20 H20C . . 109.5 ?
H20B C20 H20C . . 109.5 ?
C8 C21 H21A . . 109.5 ?
C8 C21 H21B . . 109.5 ?
H21A C21 H21B . . 109.5 ?
C8 C21 H21C . . 109.5 ?
H21A C21 H21C . . 109.5 ?
H21B C21 H21C . . 109.5 ?
C12 C22 H22A . . 109.5 ?
C12 C22 H22B . . 109.5 ?
H22A C22 H22B . . 109.5 ?
C12 C22 H22C . . 109.5 ?
H22A C22 H22C . . 109.5 ?
H22B C22 H22C . . 109.5 ?
C13 C23 H23A . . 109.5 ?
C13 C23 H23B . . 109.5 ?
H23A C23 H23B . . 109.5 ?
C13 C23 H23C . . 109.5 ?
H23A C23 H23C . . 109.5 ?
H23B C23 H23C . . 109.5 ?

loop_
_geom_bond_atom_site_label_1
_geom_bond_atom_site_label_2
_geom_bond_site_symmetry_2
_geom_bond_distance
_geom_bond_publ_flag
O1 C7 . 1.227(2) ?
N1 C7 . 1.404(2) ?
N1 N2 . 1.4082(19) ?
N1 C6 . 1.423(2) ?
N2 C8 . 1.375(2) ?
N2 C20 . 1.467(2) ?
N3 C10 . 1.287(2) ?
N3 C9 . 1.400(2) ?
N4 C12 . 1.325(2) ?
N4 N5 . 1.3702(19) ?
N5 C13 . 1.357(2) ?
N5 C14 . 1.429(2) ?
C1 C6 . 1.378(3) ?
C1 C2 . 1.396(4) ?
C1 H1A . 0.927(18) ?
C2 C3 . 1.368(4) ?
C2 H2A . 0.90(3) ?
C3 C4 . 1.372(4) ?
C3 H3A . 0.98(2) ?
C4 C5 . 1.372(3) ?
C4 H4A . 0.97(2) ?
C5 C6 . 1.388(3) ?
C5 H5A . 0.984(19) ?
C7 C9 . 1.439(2) ?
C8 C9 . 1.366(2) ?
C8 C21 . 1.483(2) ?
C10 C11 . 1.442(2) ?
C10 H10A . 0.982(17) ?
C11 C13 . 1.386(2) ?
C11 C12 . 1.422(2) ?
C12 C22 . 1.496(2) ?
C13 C23 . 1.487(2) ?
C14 C19 . 1.375(2) ?
C14 C15 . 1.378(3) ?
C15 C16 . 1.379(3) ?
C15 H15A . 0.978(19) ?
C16 C17 . 1.368(3) ?
C16 H16A . 0.92(2) ?
C17 C18 . 1.374(3) ?
C17 H17A . 0.96(2) ?
C18 C19 . 1.383(3) ?
C18 H18A . 0.95(2) ?
C19 H19A . 0.990(19) ?
C20 H20A . 0.9600 ?
C20 H20B . 0.9600 ?
C20 H20C . 0.9600 ?
C21 H21A . 0.9600 ?
C21 H21B . 0.9600 ?
C21 H21C . 0.9600 ?
C22 H22A . 0.9600 ?
C22 H22B . 0.9600 ?
C22 H22C . 0.9600 ?
C23 H23A . 0.9600 ?
C23 H23B . 0.9600 ?
C23 H23C . 0.9600 ?

loop_
_geom_hbond_atom_site_label_D
_geom_hbond_atom_site_label_H
_geom_hbond_atom_site_label_A
_geom_hbond_site_symmetry_A
_geom_hbond_distance_DH
_geom_hbond_distance_HA
_geom_hbond_distance_DA
_geom_hbond_angle_DHA
_geom_hbond_publ_flag
C10 H10A O1 . 0.986(18) 2.40(2) 3.052(3) 123.3(14) yes
C19 H19A Cg2 3_644 0.990(19) 2.656(19) 3.452(2) 137.4(17) yes
C20 H20C Cg1 3_534 0.96 2.85(3) 3.720(3) 149.0(2) yes
C22 H22B Cg2 2_644 0.96 2.82(3) 3.585(3) 135.0(2) yes

loop_
_geom_torsion_atom_site_label_1
_geom_torsion_atom_site_label_2
_geom_torsion_atom_site_label_3
_geom_torsion_atom_site_label_4
_geom_torsion_site_symmetry_1
_geom_torsion_site_symmetry_2
_geom_torsion_site_symmetry_3
_geom_torsion_site_symmetry_4
_geom_torsion
_geom_torsion_publ_flag
C7 N1 N2 C8 . . . . -7.52(18) ?
C6 N1 N2 C8 . . . . -157.20(15) ?
C7 N1 N2 C20 . . . . -148.51(16) ?
C6 N1 N2 C20 . . . . 61.8(2) ?
C12 N4 N5 C13 . . . . 1.35(18) ?
C12 N4 N5 C14 . . . . 176.16(14) ?
C6 C1 C2 C3 . . . . -1.7(4) ?
C1 C2 C3 C4 . . . . 1.7(4) ?
C2 C3 C4 C5 . . . . 0.3(4) ?
C3 C4 C5 C6 . . . . -2.3(3) ?
C2 C1 C6 C5 . . . . -0.3(3) ?
C2 C1 C6 N1 . . . . -179.76(19) ?
C4 C5 C6 C1 . . . . 2.3(3) ?
C4 C5 C6 N1 . . . . -178.27(17) ?
C7 N1 C6 C1 . . . . 62.0(2) ?
N2 N1 C6 C1 . . . . -153.01(17) ?
C7 N1 C6 C5 . . . . -117.4(2) ?
N2 N1 C6 C5 . . . . 27.5(2) ?
N2 N1 C7 O1 . . . . -170.72(18) ?
C6 N1 C7 O1 . . . . -23.1(3) ?
N2 N1 C7 C9 . . . . 6.80(18) ?
C6 N1 C7 C9 . . . . 154.47(17) ?
N1 N2 C8 C9 . . . . 5.20(19) ?
C20 N2 C8 C9 . . . . 143.14(17) ?
N1 N2 C8 C21 . . . . -176.14(18) ?
C20 N2 C8 C21 . . . . -38.2(3) ?
N2 C8 C9 N3 . . . . 172.28(14) ?
C21 C8 C9 N3 . . . . -6.3(3) ?
N2 C8 C9 C7 . . . . -1.0(2) ?
C21 C8 C9 C7 . . . . -179.6(2) ?
C10 N3 C9 C8 . . . . 172.48(17) ?
C10 N3 C9 C7 . . . . -15.8(3) ?
O1 C7 C9 C8 . . . . 173.6(2) ?
N1 C7 C9 C8 . . . . -3.59(19) ?
O1 C7 C9 N3 . . . . 1.0(3) ?
N1 C7 C9 N3 . . . . -176.21(16) ?
C9 N3 C10 C11 . . . . 176.07(15) ?
N3 C10 C11 C13 . . . . 171.42(16) ?
N3 C10 C11 C12 . . . . -12.0(3) ?
N5 N4 C12 C11 . . . . -1.32(19) ?
N5 N4 C12 C22 . . . . -179.90(16) ?
C13 C11 C12 N4 . . . . 0.84(19) ?
C10 C11 C12 N4 . . . . -176.23(17) ?
C13 C11 C12 C22 . . . . 179.26(19) ?
C10 C11 C12 C22 . . . . 2.2(3) ?
N4 N5 C13 C11 . . . . -0.84(18) ?
C14 N5 C13 C11 . . . . -175.06(15) ?
N4 N5 C13 C23 . . . . 179.18(16) ?
C14 N5 C13 C23 . . . . 5.0(3) ?
C12 C11 C13 N5 . . . . 0.01(17) ?
C10 C11 C13 N5 . . . . 177.27(15) ?
C12 C11 C13 C23 . . . . 179.99(19) ?
C10 C11 C13 C23 . . . . -2.8(3) ?
C13 N5 C14 C19 . . . . -63.0(2) ?
N4 N5 C14 C19 . . . . 123.15(18) ?
C13 N5 C14 C15 . . . . 118.9(2) ?
N4 N5 C14 C15 . . . . -55.0(2) ?
C19 C14 C15 C16 . . . . 1.1(3) ?
N5 C14 C15 C16 . . . . 179.18(18) ?
C14 C15 C16 C17 . . . . -0.1(3) ?
C15 C16 C17 C18 . . . . -0.9(4) ?
C16 C17 C18 C19 . . . . 0.9(3) ?
C15 C14 C19 C18 . . . . -1.1(3) ?
N5 C14 C19 C18 . . . . -179.16(16) ?
C17 C18 C19 C14 . . . . 0.1(3) ?

loop_
_cod_related_entry_id
_cod_related_entry_database
_cod_related_entry_code
1 ChemSpider 12278433
